data_2226070
loop_
_publ_author_name
'Aridoss, G.'
'Sundaramoorthy, S.'
'Velmurugan, D.'
'Park, K. S.'
'Jeong, Y. T.'

_publ_section_title
;
 1-(2-Bromoacetyl)-3-methyl-2,6-diphenylpiperidin-4-one
;
_journal_coeditor_code BT5275
_journal_issue 6
_journal_name_full 'Acta Crystallographica Section E'
_journal_page_first o1479
_journal_paper_doi 10.1107/S160053681001901X
_journal_volume 66
_journal_year 2010
_chemical_formula_iupac 'C20 H20 Br N O2'
_chemical_formula_moiety 'C20 H20 Br N O2'
_chemical_formula_sum 'C20 H20 Br N O2'
_chemical_formula_weight 386.28
_chemical_name_systematic
;
1-(2-Bromoacetyl)-3-methyl-2,6-diphenylpiperidin-4-one
;
_space_group_IT_number 15
_symmetry_cell_setting monoclinic
_symmetry_space_group_name_Hall '-C 2yc'
_symmetry_space_group_name_H-M 'C 1 2/c 1'
_atom_sites_solution_hydrogens geom
_atom_sites_solution_primary direct
_atom_sites_solution_secondary difmap
_audit_creation_method SHELXL-97
_cell_angle_alpha 90.00
_cell_angle_beta 125.368(2)
_cell_angle_gamma 90.00
_cell_formula_units_Z 8
_cell_length_a 21.4006(8)
_cell_length_b 14.5873(6)
_cell_length_c 13.8107(5)
_cell_measurement_reflns_used 2025
_cell_measurement_temperature 292(2)
_cell_measurement_theta_max 0.596
_cell_measurement_theta_min 0.499
_cell_volume 3515.7(2)
_computing_cell_refinement 'SAINT (Bruker, 2008)'
_computing_data_collection 'APEX2 (Bruker, 2008)'
_computing_data_reduction 'SAINT (Bruker, 2008)'
_computing_molecular_graphics 'ORTEP-3 (Farrugia, 1997)'
_computing_publication_material 'SHELXL97 (Sheldrick, 2008) and PLATON (Spek, 2009)'
_computing_structure_refinement 'SHELXL97 (Sheldrick, 2008)'
_computing_structure_solution 'SHELXS97 (Sheldrick, 2008)'
_diffrn_ambient_temperature 292(2)
_diffrn_measured_fraction_theta_full 0.996
_diffrn_measured_fraction_theta_max 0.987
_diffrn_measurement_device_type 'Bruker SMART APEXII area-detector diffractometer'
_diffrn_measurement_method '\w and \f scans'
_diffrn_radiation_monochromator graphite
_diffrn_radiation_source 'fine-focus sealed tube'
_diffrn_radiation_type MoK\a
_diffrn_radiation_wavelength 0.71073
_diffrn_reflns_av_R_equivalents 0.0354
_diffrn_reflns_av_sigmaI/netI 0.0368
_diffrn_reflns_limit_h_max 28
_diffrn_reflns_limit_h_min -27
_diffrn_reflns_limit_k_max 19
_diffrn_reflns_limit_k_min -19
_diffrn_reflns_limit_l_max 18
_diffrn_reflns_limit_l_min -18
_diffrn_reflns_number 17094
_diffrn_reflns_theta_full 25.00
_diffrn_reflns_theta_max 28.47
_diffrn_reflns_theta_min 1.82
_diffrn_standards_number 0
_exptl_absorpt_coefficient_mu 2.350
_exptl_absorpt_correction_T_max 0.596
_exptl_absorpt_correction_T_min 0.499
_exptl_absorpt_correction_type multi-scan
_exptl_absorpt_process_details '(SADABS; Bruker, 2008)'
_exptl_crystal_colour colorless
_exptl_crystal_density_diffrn 1.460
_exptl_crystal_density_method 'not measured'
_exptl_crystal_description Block
_exptl_crystal_F_000 1584
_exptl_crystal_size_max 0.3
_exptl_crystal_size_mid 0.26
_exptl_crystal_size_min 0.22
_refine_diff_density_max 0.533
_refine_diff_density_min -0.773
_refine_ls_extinction_method none
_refine_ls_goodness_of_fit_ref 1.021
_refine_ls_hydrogen_treatment constr
_refine_ls_matrix_type full
_refine_ls_number_parameters 218
_refine_ls_number_reflns 4398
_refine_ls_number_restraints 0
_refine_ls_restrained_S_all 1.021
_refine_ls_R_factor_all 0.0984
_refine_ls_R_factor_gt 0.0590
_refine_ls_shift/su_max 0.000
_refine_ls_shift/su_mean 0.000
_refine_ls_structure_factor_coef Fsqd
_refine_ls_weighting_details 'calc w=1/[\s^2^(Fo^2^)+(0.1259P)^2^+4.1414P] where P=(Fo^2^+2Fc^2^)/3'
_refine_ls_weighting_scheme calc
_refine_ls_wR_factor_gt 0.1835
_refine_ls_wR_factor_ref 0.2130
_reflns_number_gt 2725
_reflns_number_total 4398
_reflns_threshold_expression I>2\s(I)
_cod_data_source_file bt5275.cif
_cod_data_source_block I
_cod_original_sg_symbol_H-M 'C 2/c'
_cod_database_code 2226070
_cod_database_fobs_code 2226070

loop_
_symmetry_equiv_pos_as_xyz
'x, y, z'
'-x, y, -z+1/2'
'x+1/2, y+1/2, z'
'-x+1/2, y+1/2, -z+1/2'
'-x, -y, -z'
'x, -y, z-1/2'
'-x+1/2, -y+1/2, -z'
'x+1/2, -y+1/2, z-1/2'

loop_
_atom_site_type_symbol
_atom_site_label
_atom_site_fract_x
_atom_site_fract_y
_atom_site_fract_z
_atom_site_U_iso_or_equiv
_atom_site_adp_type
_atom_site_calc_flag
_atom_site_refinement_flags
_atom_site_occupancy
_atom_site_disorder_assembly
_atom_site_disorder_group
C C1 0.00908(18) 0.2545(2) 0.0494(3) 0.0355(7) Uani d . 1 . .
H H1 0.0555 0.2317 0.1229 0.043 Uiso calc R 1 . .
C C2 0.0317(2) 0.3418(3) 0.0168(4) 0.0517(10) Uani d . 1 . .
H H2A 0.0432 0.3889 0.0745 0.062 Uiso calc R 1 . .
H H2B 0.0780 0.3303 0.0214 0.062 Uiso calc R 1 . .
C C3 -0.0287(3) 0.3764(3) -0.1039(4) 0.0581(11) Uani d . 1 . .
C C4 -0.0933(2) 0.3111(3) -0.1867(3) 0.0463(8) Uani d . 1 . .
H H4 -0.1307 0.3148 -0.1674 0.056 Uiso calc R 1 . .
C C5 -0.06703(18) 0.2104(2) -0.1692(3) 0.0359(7) Uani d . 1 . .
H H5 -0.0393 0.2039 -0.2056 0.043 Uiso calc R 1 . .
C C6 -0.13640(19) 0.1469(2) -0.2373(3) 0.0355(7) Uani d . 1 . .
C C7 -0.1502(2) 0.0969(3) -0.3328(3) 0.0502(9) Uani d . 1 . .
H H7 -0.1150 0.0987 -0.3518 0.060 Uiso calc R 1 . .
C C8 -0.2159(3) 0.0440(3) -0.4008(3) 0.0605(11) Uani d . 1 . .
H H8 -0.2249 0.0115 -0.4657 0.073 Uiso calc R 1 . .
C C9 -0.2672(2) 0.0396(3) -0.3726(4) 0.0622(12) Uani d . 1 . .
H H9 -0.3110 0.0038 -0.4179 0.075 Uiso calc R 1 . .
C C10 -0.2541(2) 0.0881(3) -0.2772(4) 0.0526(10) Uani d . 1 . .
H H10 -0.2891 0.0848 -0.2577 0.063 Uiso calc R 1 . .
C C11 -0.1889(2) 0.1421(2) -0.2096(3) 0.0408(8) Uani d . 1 . .
H H11 -0.1805 0.1752 -0.1455 0.049 Uiso calc R 1 . .
C C12 -0.05143(17) 0.2656(2) 0.0741(3) 0.0334(7) Uani d . 1 . .
C C13 -0.0720(2) 0.3505(2) 0.0908(4) 0.0470(9) Uani d . 1 . .
H H13 -0.0510 0.4034 0.0831 0.056 Uiso calc R 1 . .
C C14 -0.1253(3) 0.3567(3) 0.1196(4) 0.0584(11) Uani d . 1 . .
H H14 -0.1388 0.4140 0.1315 0.070 Uiso calc R 1 . .
C C15 -0.1573(2) 0.2800(3) 0.1301(4) 0.0566(11) Uani d . 1 . .
H H15 -0.1934 0.2850 0.1469 0.068 Uiso calc R 1 . .
C C16 -0.1354(2) 0.1944(3) 0.1156(3) 0.0508(9) Uani d . 1 . .
H H16 -0.1566 0.1417 0.1233 0.061 Uiso calc R 1 . .
C C17 -0.0820(2) 0.1873(3) 0.0896(3) 0.0408(8) Uani d . 1 . .
H H17 -0.0665 0.1297 0.0825 0.049 Uiso calc R 1 . .
C C18 -0.1349(3) 0.3390(3) -0.3166(5) 0.0706(14) Uani d . 1 . .
H H18A -0.1495 0.4023 -0.3255 0.106 Uiso calc R 1 . .
H H18B -0.1800 0.3019 -0.3648 0.106 Uiso calc R 1 . .
H H18C -0.1016 0.3302 -0.3412 0.106 Uiso calc R 1 . .
C C19 0.02886(17) 0.1079(2) -0.0205(3) 0.0353(7) Uani d . 1 . .
C C20 0.09463(19) 0.0844(3) 0.1063(3) 0.0432(8) Uani d . 1 . .
H H20A 0.1063 0.0195 0.1125 0.052 Uiso calc R 1 . .
H H20B 0.0803 0.0982 0.1598 0.052 Uiso calc R 1 . .
N N1 -0.01254(14) 0.18526(19) -0.0422(2) 0.0328(6) Uani d . 1 . .
O O1 -0.0265(3) 0.4523(2) -0.1361(4) 0.1037(15) Uani d . 1 . .
O O2 0.01584(14) 0.05669(18) -0.1000(2) 0.0472(6) Uani d . 1 . .
Br Br1 0.18249(2) 0.15486(4) 0.14906(5) 0.0736(3) Uani d . 1 . .

loop_
_atom_site_aniso_label
_atom_site_aniso_U_11
_atom_site_aniso_U_22
_atom_site_aniso_U_33
_atom_site_aniso_U_12
_atom_site_aniso_U_13
_atom_site_aniso_U_23
C1 0.0316(14) 0.0321(16) 0.0404(17) -0.0039(12) 0.0195(13) -0.0042(13)
C2 0.048(2) 0.040(2) 0.076(3) -0.0124(15) 0.041(2) -0.0081(18)
C3 0.080(3) 0.041(2) 0.074(3) -0.008(2) 0.056(3) 0.003(2)
C4 0.050(2) 0.0399(19) 0.055(2) 0.0067(16) 0.0333(18) 0.0140(17)
C5 0.0375(16) 0.0403(18) 0.0344(16) 0.0051(13) 0.0234(14) 0.0063(14)
C6 0.0326(15) 0.0386(17) 0.0287(14) 0.0096(12) 0.0140(13) 0.0056(13)
C7 0.051(2) 0.059(2) 0.0373(18) 0.0107(18) 0.0239(17) 0.0013(17)
C8 0.059(2) 0.061(3) 0.0353(18) 0.009(2) 0.0120(17) -0.0110(18)
C9 0.042(2) 0.058(3) 0.050(2) -0.0027(18) 0.0060(17) -0.011(2)
C10 0.0347(18) 0.061(3) 0.054(2) 0.0003(16) 0.0205(16) -0.0042(19)
C11 0.0352(16) 0.046(2) 0.0372(17) 0.0049(14) 0.0187(14) -0.0013(15)
C12 0.0284(13) 0.0383(17) 0.0270(14) -0.0006(12) 0.0124(12) -0.0013(13)
C13 0.053(2) 0.0346(18) 0.054(2) 0.0059(15) 0.0313(19) 0.0036(16)
C14 0.066(3) 0.057(3) 0.064(3) 0.021(2) 0.044(2) 0.007(2)
C15 0.043(2) 0.086(3) 0.046(2) 0.013(2) 0.0288(17) 0.009(2)
C16 0.047(2) 0.064(2) 0.0411(19) -0.0131(19) 0.0259(17) -0.0015(18)
C17 0.0459(19) 0.0381(18) 0.0377(17) -0.0052(15) 0.0237(15) -0.0045(15)
C18 0.077(3) 0.066(3) 0.063(3) 0.011(2) 0.037(3) 0.030(2)
C19 0.0279(14) 0.0363(17) 0.0400(17) 0.0017(12) 0.0187(13) 0.0006(14)
C20 0.0322(15) 0.0412(19) 0.0468(19) 0.0022(13) 0.0175(14) 0.0030(15)
N1 0.0313(13) 0.0331(13) 0.0329(13) 0.0013(10) 0.0179(11) -0.0002(11)
O1 0.161(4) 0.047(2) 0.096(3) -0.030(2) 0.071(3) 0.0106(18)
O2 0.0424(13) 0.0498(15) 0.0456(14) 0.0084(11) 0.0233(11) -0.0064(12)
Br1 0.0406(3) 0.0898(5) 0.0780(4) -0.0045(2) 0.0272(3) -0.0027(3)

loop_
_atom_type_symbol
_atom_type_description
_atom_type_scat_dispersion_real
_atom_type_scat_dispersion_imag
_atom_type_scat_source
C C 0.0033 0.0016 'International Tables Vol C Tables 4.2.6.8 and 6.1.1.4'
H H 0.0000 0.0000 'International Tables Vol C Tables 4.2.6.8 and 6.1.1.4'
N N 0.0061 0.0033 'International Tables Vol C Tables 4.2.6.8 and 6.1.1.4'
O O 0.0106 0.0060 'International Tables Vol C Tables 4.2.6.8 and 6.1.1.4'
Br Br -0.2901 2.4595 'International Tables Vol C Tables 4.2.6.8 and 6.1.1.4'

loop_
_geom_angle_atom_site_label_1
_geom_angle_atom_site_label_2
_geom_angle_atom_site_label_3
_geom_angle_site_symmetry_1
_geom_angle_site_symmetry_3
_geom_angle
_geom_angle_publ_flag
N1 C1 C2 . . 108.5(3) ?
N1 C1 C12 . . 112.4(2) ?
C2 C1 C12 . . 115.7(3) ?
N1 C1 H1 . . 106.6 ?
C2 C1 H1 . . 106.6 ?
C12 C1 H1 . . 106.6 ?
C3 C2 C1 . . 113.4(3) ?
C3 C2 H2A . . 108.9 ?
C1 C2 H2A . . 108.9 ?
C3 C2 H2B . . 108.9 ?
C1 C2 H2B . . 108.9 ?
H2A C2 H2B . . 107.7 ?
O1 C3 C2 . . 122.2(5) ?
O1 C3 C4 . . 120.8(5) ?
C2 C3 C4 . . 117.0(3) ?
C3 C4 C18 . . 112.1(3) ?
C3 C4 C5 . . 112.9(3) ?
C18 C4 C5 . . 110.5(3) ?
C3 C4 H4 . . 107.0 ?
C18 C4 H4 . . 107.0 ?
C5 C4 H4 . . 107.0 ?
N1 C5 C6 . . 113.4(3) ?
N1 C5 C4 . . 112.7(3) ?
C6 C5 C4 . . 110.2(3) ?
N1 C5 H5 . . 106.7 ?
C6 C5 H5 . . 106.7 ?
C4 C5 H5 . . 106.7 ?
C7 C6 C11 . . 118.6(3) ?
C7 C6 C5 . . 120.2(3) ?
C11 C6 C5 . . 121.1(3) ?
C6 C7 C8 . . 120.8(4) ?
C6 C7 H7 . . 119.6 ?
C8 C7 H7 . . 119.6 ?
C9 C8 C7 . . 120.1(4) ?
C9 C8 H8 . . 120.0 ?
C7 C8 H8 . . 120.0 ?
C8 C9 C10 . . 120.0(4) ?
C8 C9 H9 . . 120.0 ?
C10 C9 H9 . . 120.0 ?
C9 C10 C11 . . 120.1(4) ?
C9 C10 H10 . . 119.9 ?
C11 C10 H10 . . 119.9 ?
C6 C11 C10 . . 120.3(3) ?
C6 C11 H11 . . 119.8 ?
C10 C11 H11 . . 119.8 ?
C13 C12 C17 . . 119.2(3) ?
C13 C12 C1 . . 121.9(3) ?
C17 C12 C1 . . 118.8(3) ?
C12 C13 C14 . . 119.5(4) ?
C12 C13 H13 . . 120.2 ?
C14 C13 H13 . . 120.2 ?
C15 C14 C13 . . 121.0(4) ?
C15 C14 H14 . . 119.5 ?
C13 C14 H14 . . 119.5 ?
C14 C15 C16 . . 119.4(4) ?
C14 C15 H15 . . 120.3 ?
C16 C15 H15 . . 120.3 ?
C17 C16 C15 . . 120.2(4) ?
C17 C16 H16 . . 119.9 ?
C15 C16 H16 . . 119.9 ?
C16 C17 C12 . . 120.6(4) ?
C16 C17 H17 . . 119.7 ?
C12 C17 H17 . . 119.7 ?
C4 C18 H18A . . 109.5 ?
C4 C18 H18B . . 109.5 ?
H18A C18 H18B . . 109.5 ?
C4 C18 H18C . . 109.5 ?
H18A C18 H18C . . 109.5 ?
H18B C18 H18C . . 109.5 ?
O2 C19 N1 . . 122.1(3) ?
O2 C19 C20 . . 118.4(3) ?
N1 C19 C20 . . 119.5(3) ?
C19 C20 Br1 . . 108.9(2) ?
C19 C20 H20A . . 109.9 ?
Br1 C20 H20A . . 109.9 ?
C19 C20 H20B . . 109.9 ?
Br1 C20 H20B . . 109.9 ?
H20A C20 H20B . . 108.3 ?
C19 N1 C1 . . 122.8(3) ?
C19 N1 C5 . . 115.6(3) ?
C1 N1 C5 . . 119.2(3) ?

loop_
_geom_bond_atom_site_label_1
_geom_bond_atom_site_label_2
_geom_bond_site_symmetry_2
_geom_bond_distance
_geom_bond_publ_flag
C1 N1 . 1.468(4) ?
C1 C2 . 1.521(5) ?
C1 C12 . 1.527(4) ?
C1 H1 . 0.9800 ?
C2 C3 . 1.486(7) ?
C2 H2A . 0.9700 ?
C2 H2B . 0.9700 ?
C3 O1 . 1.204(5) ?
C3 C4 . 1.516(6) ?
C4 C18 . 1.525(6) ?
C4 C5 . 1.541(5) ?
C4 H4 . 0.9800 ?
C5 N1 . 1.485(4) ?
C5 C6 . 1.527(5) ?
C5 H5 . 0.9800 ?
C6 C7 . 1.382(5) ?
C6 C11 . 1.381(5) ?
C7 C8 . 1.387(6) ?
C7 H7 . 0.9300 ?
C8 C9 . 1.362(7) ?
C8 H8 . 0.9300 ?
C9 C10 . 1.375(6) ?
C9 H9 . 0.9300 ?
C10 C11 . 1.391(5) ?
C10 H10 . 0.9300 ?
C11 H11 . 0.9300 ?
C12 C13 . 1.378(5) ?
C12 C17 . 1.394(5) ?
C13 C14 . 1.411(6) ?
C13 H13 . 0.9300 ?
C14 C15 . 1.362(7) ?
C14 H14 . 0.9300 ?
C15 C16 . 1.389(6) ?
C15 H15 . 0.9300 ?
C16 C17 . 1.384(5) ?
C16 H16 . 0.9300 ?
C17 H17 . 0.9300 ?
C18 H18A . 0.9600 ?
C18 H18B . 0.9600 ?
C18 H18C . 0.9600 ?
C19 O2 . 1.219(4) ?
C19 N1 . 1.357(4) ?
C19 C20 . 1.520(5) ?
C20 Br1 . 1.912(4) ?
C20 H20A . 0.9700 ?
C20 H20B . 0.9700 ?

loop_
_geom_hbond_atom_site_label_D
_geom_hbond_atom_site_label_H
_geom_hbond_atom_site_label_A
_geom_hbond_site_symmetry_A
_geom_hbond_distance_DH
_geom_hbond_distance_HA
_geom_hbond_distance_DA
_geom_hbond_angle_DHA
C2 H2A O1 5_565 0.97 2.56 3.458(6) 153.5
C13 H13 O1 5_565 0.93 2.51 3.404(5) 160.7

loop_
_geom_torsion_atom_site_label_1
_geom_torsion_atom_site_label_2
_geom_torsion_atom_site_label_3
_geom_torsion_atom_site_label_4
_geom_torsion_site_symmetry_1
_geom_torsion_site_symmetry_2
_geom_torsion_site_symmetry_3
_geom_torsion_site_symmetry_4
_geom_torsion
_geom_torsion_publ_flag
N1 C1 C2 C3 . . . . 55.3(4) ?
C12 C1 C2 C3 . . . . -72.0(4) ?
C1 C2 C3 O1 . . . . 166.4(5) ?
C1 C2 C3 C4 . . . . -14.4(5) ?
O1 C3 C4 C18 . . . . 19.2(6) ?
C2 C3 C4 C18 . . . . -159.9(4) ?
O1 C3 C4 C5 . . . . 144.8(5) ?
C2 C3 C4 C5 . . . . -34.4(5) ?
C3 C4 C5 N1 . . . . 41.5(4) ?
C18 C4 C5 N1 . . . . 167.9(3) ?
C3 C4 C5 C6 . . . . 169.2(3) ?
C18 C4 C5 C6 . . . . -64.3(4) ?
N1 C5 C6 C7 . . . . -119.1(3) ?
C4 C5 C6 C7 . . . . 113.5(3) ?
N1 C5 C6 C11 . . . . 64.7(4) ?
C4 C5 C6 C11 . . . . -62.7(4) ?
C11 C6 C7 C8 . . . . 0.9(5) ?
C5 C6 C7 C8 . . . . -175.3(3) ?
C6 C7 C8 C9 . . . . -1.1(6) ?
C7 C8 C9 C10 . . . . 0.4(7) ?
C8 C9 C10 C11 . . . . 0.4(6) ?
C7 C6 C11 C10 . . . . -0.1(5) ?
C5 C6 C11 C10 . . . . 176.1(3) ?
C9 C10 C11 C6 . . . . -0.5(6) ?
N1 C1 C12 C13 . . . . -138.6(3) ?
C2 C1 C12 C13 . . . . -13.3(5) ?
N1 C1 C12 C17 . . . . 46.6(4) ?
C2 C1 C12 C17 . . . . 172.0(3) ?
C17 C12 C13 C14 . . . . -1.9(5) ?
C1 C12 C13 C14 . . . . -176.7(3) ?
C12 C13 C14 C15 . . . . -0.6(7) ?
C13 C14 C15 C16 . . . . 1.8(7) ?
C14 C15 C16 C17 . . . . -0.5(6) ?
C15 C16 C17 C12 . . . . -2.0(5) ?
C13 C12 C17 C16 . . . . 3.2(5) ?
C1 C12 C17 C16 . . . . 178.1(3) ?
O2 C19 C20 Br1 . . . . 98.6(3) ?
N1 C19 C20 Br1 . . . . -80.3(3) ?
O2 C19 N1 C1 . . . . -170.7(3) ?
C20 C19 N1 C1 . . . . 8.1(5) ?
O2 C19 N1 C5 . . . . -8.3(5) ?
C20 C19 N1 C5 . . . . 170.5(3) ?
C2 C1 N1 C19 . . . . 113.0(3) ?
C12 C1 N1 C19 . . . . -117.8(3) ?
C2 C1 N1 C5 . . . . -48.8(4) ?
C12 C1 N1 C5 . . . . 80.3(3) ?
C6 C5 N1 C19 . . . . 71.5(3) ?
C4 C5 N1 C19 . . . . -162.4(3) ?
C6 C5 N1 C1 . . . . -125.4(3) ?
C4 C5 N1 C1 . . . . 0.7(4) ?
